data_7135376
loop_
_publ_author_name
'Dalai, Pallaba Ganjan'
'Barik, Dinabandhu'
'Manna, Supriya'
'Lokesh, Allu'
'Patel, Bhisma K.'

_publ_section_title
;
 Visible-light-mediated &#x3b2;,&#x3b2;-thio- and selenosulfonylation of
 <i>N</i>-ethyl tertiary amines.
;
_journal_issue 13
_journal_name_full 'Chemical communications (Cambridge, England)'
_journal_page_first 4076
_journal_page_last 4079
_journal_paper_doi 10.1039/d6cc00112b
_journal_volume 62
_journal_year 2026
_chemical_formula_sum 'C19 H23 N O2 S2'
_chemical_formula_weight 361.50
_space_group_crystal_system monoclinic
_space_group_IT_number 15
_space_group_name_Hall '-C 2yc'
_space_group_name_H-M_alt 'C 1 2/c 1'
_atom_sites_solution_hydrogens geom
_audit_creation_method SHELXL-2018/3
_audit_update_record
;
2025-11-11 deposited with the CCDC.	2026-01-26 downloaded from the CCDC.
;
_cell_angle_alpha 90
_cell_angle_beta 131.034(5)
_cell_angle_gamma 90
_cell_formula_units_Z 8
_cell_length_a 34.921(3)
_cell_length_b 5.8632(6)
_cell_length_c 24.090(3)
_cell_measurement_reflns_used 9876
_cell_measurement_temperature 295(2)
_cell_measurement_theta_max 24.95
_cell_measurement_theta_min 3.09
_cell_volume 3720.6(7)
_computing_cell_refinement 'Bruker SAINT'
_computing_data_collection 'Bruker APEX2'
_computing_data_reduction 'Bruker SAINT'
_computing_molecular_graphics 'Bruker SHELXTL'
_computing_publication_material 'Bruker SHELXTL'
_computing_structure_refinement 'SHELXL-2018/3 (Sheldrick, 2018)'
_computing_structure_solution 'SHELXT 2018/2 (Sheldrick, 2018)'
_diffrn_ambient_temperature 295(2)
_diffrn_measured_fraction_theta_full 0.998
_diffrn_measured_fraction_theta_max 0.998
_diffrn_measurement_device_type 'Bruker APEX-II CCD'
_diffrn_measurement_method '\f and \w scans'
_diffrn_radiation_type MoK\a
_diffrn_radiation_wavelength 0.71073
_diffrn_reflns_av_R_equivalents 0.0523
_diffrn_reflns_av_unetI/netI 0.0299
_diffrn_reflns_Laue_measured_fraction_full 0.998
_diffrn_reflns_Laue_measured_fraction_max 0.998
_diffrn_reflns_limit_h_max 41
_diffrn_reflns_limit_h_min -41
_diffrn_reflns_limit_k_max 6
_diffrn_reflns_limit_k_min -6
_diffrn_reflns_limit_l_max 28
_diffrn_reflns_limit_l_min -28
_diffrn_reflns_number 32875
_diffrn_reflns_point_group_measured_fraction_full 0.998
_diffrn_reflns_point_group_measured_fraction_max 0.998
_diffrn_reflns_theta_full 25.000
_diffrn_reflns_theta_max 25.000
_diffrn_reflns_theta_min 1.546
_exptl_absorpt_coefficient_mu 0.297
_exptl_absorpt_correction_T_max 0.7452
_exptl_absorpt_correction_T_min 0.6591
_exptl_absorpt_correction_type none
_exptl_crystal_colour white
_exptl_crystal_density_diffrn 1.291
_exptl_crystal_description needle
_exptl_crystal_F_000 1536
_refine_diff_density_max 0.466
_refine_diff_density_min -0.421
_refine_diff_density_rms 0.140
_refine_ls_extinction_method none
_refine_ls_goodness_of_fit_ref 1.553
_refine_ls_hydrogen_treatment constr
_refine_ls_matrix_type full
_refine_ls_number_parameters 220
_refine_ls_number_reflns 3248
_refine_ls_number_restraints 0
_refine_ls_restrained_S_all 1.553
_refine_ls_R_factor_all 0.0867
_refine_ls_R_factor_gt 0.0691
_refine_ls_shift/su_max 0.001
_refine_ls_shift/su_mean 0.000
_refine_ls_structure_factor_coef Fsqd
_refine_ls_weighting_details 'w=1/[\s^2^(Fo^2^)+(0.1000P)^2^] where P=(Fo^2^+2Fc^2^)/3'
_refine_ls_weighting_scheme calc
_refine_ls_wR_factor_gt 0.1955
_refine_ls_wR_factor_ref 0.2122
_reflns_Friedel_coverage 0.000
_reflns_number_gt 2698
_reflns_number_total 3248
_reflns_threshold_expression 'I > 2\s(I)'
_cod_data_source_file d6cc00112b2.cif
_cod_data_source_block bbbbkkkkkppppp_0ma_a
_cod_original_sg_symbol_H-M 'C 2/c'
_cod_database_code 7135376
_shelx_shelxl_version_number 2018/3
_shelx_space_group_comment
;
The symmetry employed for this shelxl refinement is uniquely defined
by the following loop, which should always be used as a source of
symmetry information in preference to the above space-group names.
They are only intended as comments.
;

loop_
_space_group_symop_operation_xyz
'x, y, z'
'-x, y, -z+1/2'
'x+1/2, y+1/2, z'
'-x+1/2, y+1/2, -z+1/2'
'-x, -y, -z'
'x, -y, z-1/2'
'-x+1/2, -y+1/2, -z'
'x+1/2, -y+1/2, z-1/2'

loop_
_atom_site_label
_atom_site_type_symbol
_atom_site_fract_x
_atom_site_fract_y
_atom_site_fract_z
_atom_site_U_iso_or_equiv
_atom_site_adp_type
_atom_site_occupancy
_atom_site_site_symmetry_order
_atom_site_calc_flag
_atom_site_refinement_flags_posn
_atom_site_refinement_flags_adp
_atom_site_refinement_flags_occupancy
_atom_site_disorder_assembly
_atom_site_disorder_group
S001 S 0.58562(3) 0.90563(14) 0.78587(5) 0.0377(3) Uani 1 1 d . . . . .
S002 S 0.56814(3) 0.90103(14) 0.64910(5) 0.0414(3) Uani 1 1 d . . . . .
O003 O 0.58308(9) 1.1505(4) 0.77827(14) 0.0550(8) Uani 1 1 d . . . . .
O004 O 0.56843(9) 0.8034(5) 0.82026(13) 0.0523(7) Uani 1 1 d . . . . .
N005 N 0.49114(10) 0.4729(5) 0.62400(15) 0.0394(7) Uani 1 1 d . . . . .
C006 C 0.52199(11) 0.6033(5) 0.68286(18) 0.0345(8) Uani 1 1 d . . . . .
H006 H 0.521812 0.568731 0.720369 0.041 Uiso 1 1 calc R U . . .
C007 C 0.65031(12) 0.8309(6) 0.83920(18) 0.0354(8) Uani 1 1 d . . . . .
C008 C 0.55420(11) 0.7788(5) 0.70014(17) 0.0337(8) Uani 1 1 d . . . . .
C009 C 0.61662(11) 0.7281(5) 0.66589(17) 0.0340(8) Uani 1 1 d . . . . .
C00A C 0.66700(14) 0.6184(6) 0.8715(2) 0.0459(9) Uani 1 1 d . . . . .
H00A H 0.644644 0.514337 0.866094 0.055 Uiso 1 1 calc R U . . .
C00B C 0.63131(13) 0.5178(6) 0.69998(18) 0.0412(9) Uani 1 1 d . . . . .
H00B H 0.614881 0.456028 0.715027 0.049 Uiso 1 1 calc R U . . .
C00C C 0.68354(13) 0.9818(7) 0.8464(2) 0.0459(9) Uani 1 1 d . . . . .
H00C H 0.672216 1.124343 0.824029 0.055 Uiso 1 1 calc R U . . .
C00D C 0.75137(13) 0.7102(7) 0.9201(2) 0.0531(10) Uani 1 1 d . . . . .
C00E C 0.48227(13) 0.5023(6) 0.55637(18) 0.0447(9) Uani 1 1 d . . . . .
H00D H 0.469591 0.359890 0.529209 0.054 Uiso 1 1 calc R U . . .
H00E H 0.514425 0.534800 0.568993 0.054 Uiso 1 1 calc R U . . .
C00F C 0.64127(13) 0.8151(6) 0.6429(2) 0.0479(9) Uani 1 1 d . . . . .
H00F H 0.631589 0.955834 0.619424 0.058 Uiso 1 1 calc R U . . .
C00G C 0.71765(15) 0.5625(6) 0.9122(2) 0.0541(11) Uani 1 1 d . . . . .
H00G H 0.729105 0.420388 0.934780 0.065 Uiso 1 1 calc R U . . .
C00H C 0.67013(14) 0.3987(6) 0.7119(2) 0.0507(10) Uani 1 1 d . . . . .
H00H H 0.679891 0.257627 0.735189 0.061 Uiso 1 1 calc R U . . .
C00I C 0.69463(15) 0.4873(8) 0.6894(2) 0.0595(11) Uani 1 1 d . . . . .
H00I H 0.720941 0.406908 0.697710 0.071 Uiso 1 1 calc R U . . .
C00J C 0.67986(15) 0.6948(7) 0.6547(2) 0.0576(11) Uani 1 1 d . . . . .
H00J H 0.696040 0.754750 0.639070 0.069 Uiso 1 1 calc R U . . .
C00K C 0.46400(14) 0.2862(6) 0.6258(2) 0.0490(9) Uani 1 1 d . . . . .
H00K H 0.474642 0.279743 0.674455 0.059 Uiso 1 1 calc R U . . .
H00L H 0.473591 0.143244 0.617580 0.059 Uiso 1 1 calc R U . . .
C00L C 0.73381(15) 0.9209(7) 0.8869(2) 0.0576(11) Uani 1 1 d . . . . .
H00M H 0.756133 1.023820 0.891820 0.069 Uiso 1 1 calc R U . . .
C00M C 0.44546(15) 0.6889(7) 0.5073(2) 0.0581(11) Uani 1 1 d . . . . .
H00N H 0.412749 0.652811 0.491384 0.087 Uiso 1 1 calc R U . . .
H00O H 0.442810 0.702879 0.465167 0.087 Uiso 1 1 calc R U . . .
H00P H 0.457259 0.830297 0.533903 0.087 Uiso 1 1 calc R U . . .
C00N C 0.40700(14) 0.3091(8) 0.5695(2) 0.0668(12) Uani 1 1 d . . . . .
H00Q H 0.397319 0.456268 0.574210 0.100 Uiso 1 1 calc R U . . .
H00R H 0.391802 0.192385 0.577532 0.100 Uiso 1 1 calc R U . . .
H00S H 0.395610 0.293262 0.521034 0.100 Uiso 1 1 calc R U . . .
C00O C 0.80635(16) 0.6438(10) 0.9639(3) 0.0875(16) Uani 1 1 d . . . . .
H00T H 0.811206 0.488328 0.979776 0.131 Uiso 1 1 calc R U . . .
H00U H 0.827724 0.741511 1.006049 0.131 Uiso 1 1 calc R U . . .
H00V H 0.814985 0.659579 0.933567 0.131 Uiso 1 1 calc R U . . .

loop_
_atom_site_aniso_label
_atom_site_aniso_U_11
_atom_site_aniso_U_22
_atom_site_aniso_U_33
_atom_site_aniso_U_23
_atom_site_aniso_U_13
_atom_site_aniso_U_12
S001 0.0339(5) 0.0385(6) 0.0425(6) -0.0050(4) 0.0259(5) 0.0003(4)
S002 0.0415(6) 0.0400(6) 0.0498(6) 0.0117(4) 0.0329(5) 0.0065(4)
O003 0.0503(16) 0.0374(14) 0.0643(18) -0.0080(12) 0.0319(15) 0.0062(11)
O004 0.0476(15) 0.0741(18) 0.0506(16) -0.0134(13) 0.0389(13) -0.0090(13)
N005 0.0324(15) 0.0437(16) 0.0347(16) -0.0031(13) 0.0188(13) -0.0036(13)
C006 0.0292(17) 0.0409(19) 0.0377(19) 0.0048(15) 0.0238(16) 0.0060(15)
C007 0.0368(18) 0.0360(18) 0.0328(18) -0.0041(14) 0.0226(16) -0.0009(15)
C008 0.0288(16) 0.0392(19) 0.0373(18) -0.0004(15) 0.0235(15) 0.0005(14)
C009 0.0303(16) 0.0431(19) 0.0308(17) -0.0024(15) 0.0210(15) -0.0045(14)
C00A 0.045(2) 0.041(2) 0.053(2) 0.0012(17) 0.0322(19) -0.0033(16)
C00B 0.051(2) 0.0378(19) 0.048(2) 0.0023(16) 0.0383(19) -0.0006(17)
C00C 0.040(2) 0.046(2) 0.050(2) 0.0012(17) 0.0286(18) -0.0043(17)
C00D 0.036(2) 0.071(3) 0.041(2) -0.015(2) 0.0198(18) 0.003(2)
C00E 0.039(2) 0.057(2) 0.037(2) -0.0076(17) 0.0247(17) -0.0012(17)
C00F 0.047(2) 0.049(2) 0.053(2) 0.0070(18) 0.035(2) 0.0014(18)
C00G 0.051(2) 0.047(2) 0.044(2) 0.0019(17) 0.022(2) 0.0131(19)
C00H 0.058(2) 0.049(2) 0.052(2) 0.0142(18) 0.039(2) 0.0199(18)
C00I 0.049(2) 0.083(3) 0.060(3) 0.012(2) 0.041(2) 0.020(2)
C00J 0.058(2) 0.070(3) 0.071(3) 0.011(2) 0.054(2) 0.004(2)
C00K 0.046(2) 0.042(2) 0.051(2) -0.0018(17) 0.0284(19) -0.0101(17)
C00L 0.042(2) 0.066(3) 0.066(3) -0.009(2) 0.036(2) -0.0100(19)
C00M 0.052(2) 0.073(3) 0.041(2) 0.005(2) 0.0269(19) 0.004(2)
C00N 0.044(2) 0.085(3) 0.058(3) 0.002(2) 0.027(2) -0.019(2)
C00O 0.042(2) 0.121(4) 0.067(3) -0.015(3) 0.022(2) 0.018(3)

loop_
_atom_type_symbol
_atom_type_description
_atom_type_scat_dispersion_real
_atom_type_scat_dispersion_imag
_atom_type_scat_source
C C 0.0033 0.0016 'International Tables Vol C Tables 4.2.6.8 and 6.1.1.4'
H H 0.0000 0.0000 'International Tables Vol C Tables 4.2.6.8 and 6.1.1.4'
N N 0.0061 0.0033 'International Tables Vol C Tables 4.2.6.8 and 6.1.1.4'
O O 0.0106 0.0060 'International Tables Vol C Tables 4.2.6.8 and 6.1.1.4'
S S 0.1246 0.1234 'International Tables Vol C Tables 4.2.6.8 and 6.1.1.4'

loop_
_geom_angle_atom_site_label_1
_geom_angle_atom_site_label_2
_geom_angle_atom_site_label_3
_geom_angle
_geom_angle_site_symmetry_1
_geom_angle_site_symmetry_3
_geom_angle_publ_flag
O004 S001 O003 118.37(16) . . ?
O004 S001 C008 109.19(15) . . ?
O003 S001 C008 109.59(16) . . ?
O004 S001 C007 107.20(15) . . ?
O003 S001 C007 106.32(15) . . ?
C008 S001 C007 105.34(15) . . ?
C008 S002 C009 105.66(15) . . ?
C006 N005 C00E 123.8(3) . . ?
C006 N005 C00K 119.1(3) . . ?
C00E N005 C00K 117.1(3) . . ?
N005 C006 C008 133.4(3) . . ?
C00C C007 C00A 120.0(3) . . ?
C00C C007 S001 120.1(3) . . ?
C00A C007 S001 119.9(3) . . ?
C006 C008 S001 115.6(2) . . ?
C006 C008 S002 130.3(3) . . ?
S001 C008 S002 114.14(18) . . ?
C00B C009 C00F 118.6(3) . . ?
C00B C009 S002 124.9(2) . . ?
C00F C009 S002 116.5(3) . . ?
C007 C00A C00G 118.9(3) . . ?
C00H C00B C009 120.5(3) . . ?
C007 C00C C00L 119.8(4) . . ?
C00G C00D C00L 118.1(3) . . ?
C00G C00D C00O 121.0(4) . . ?
C00L C00D C00O 120.9(4) . . ?
N005 C00E C00M 114.3(3) . . ?
C00J C00F C009 120.6(3) . . ?
C00D C00G C00A 122.0(4) . . ?
C00B C00H C00I 120.5(3) . . ?
C00J C00I C00H 119.4(3) . . ?
C00I C00J C00F 120.4(3) . . ?
N005 C00K C00N 113.8(3) . . ?
C00D C00L C00C 121.1(4) . . ?

loop_
_geom_bond_atom_site_label_1
_geom_bond_atom_site_label_2
_geom_bond_distance
_geom_bond_site_symmetry_2
_geom_bond_publ_flag
S001 O004 1.435(2) . ?
S001 O003 1.443(3) . ?
S001 C008 1.746(3) . ?
S001 C007 1.770(3) . ?
S002 C008 1.746(3) . ?
S002 C009 1.777(3) . ?
N005 C006 1.323(4) . ?
N005 C00E 1.455(4) . ?
N005 C00K 1.467(4) . ?
C006 C008 1.372(4) . ?
C007 C00C 1.377(5) . ?
C007 C00A 1.380(5) . ?
C009 C00B 1.380(5) . ?
C009 C00F 1.390(4) . ?
C00A C00G 1.386(5) . ?
C00B C00H 1.378(5) . ?
C00C C00L 1.383(5) . ?
C00D C00G 1.371(5) . ?
C00D C00L 1.377(6) . ?
C00D C00O 1.514(5) . ?
C00E C00M 1.501(5) . ?
C00F C00J 1.375(5) . ?
C00H C00I 1.379(5) . ?
C00I C00J 1.371(6) . ?
C00K C00N 1.508(5) . ?
